data_7712473
loop_
_publ_author_name
'Nov\'ak, Miroslav'
'Turek, Jan'
'Milasheuskaya, Yaraslava'
'Sykov\'a, Miriam'
'Dost\'al, Libor'
'Stalmans, Jesse'
'R\%u\<zi\<ckov\'a, Zde\<nka'
'Jurkschat, Klaus'
'Jambor, Roman'

_publ_section_title
;
 Tin(ii) cations stabilized by non-symmetric N,N&#x2032;,O-chelating
 ligands: synthesis and stability
;
_journal_issue 9
_journal_name_full 'Dalton Transactions'
_journal_page_first 2749
_journal_page_last 2761
_journal_paper_doi 10.1039/D2DT03563D
_journal_volume 52
_journal_year 2023
_chemical_formula_moiety 'C30 H31 Cl N2 O P Sn, Cl3 Sn'
_chemical_formula_sum 'C30 H31 Cl4 N2 O P Sn2'
_chemical_formula_weight 845.72
_space_group_crystal_system triclinic
_space_group_IT_number 2
_space_group_name_Hall '-P 1'
_space_group_name_H-M_alt 'P -1'
_atom_sites_solution_hydrogens geom
_audit_creation_method SHELXL-2014/7
_audit_update_record
;
2022-06-27 deposited with the CCDC.	2023-02-03 downloaded from the CCDC.
;
_cell_angle_alpha 73.940(2)
_cell_angle_beta 82.797(2)
_cell_angle_gamma 72.263(2)
_cell_formula_units_Z 2
_cell_length_a 8.6557(5)
_cell_length_b 13.0223(7)
_cell_length_c 16.2740(8)
_cell_measurement_reflns_used 53897
_cell_measurement_temperature 150(2)
_cell_measurement_theta_max 27.5
_cell_measurement_theta_min 1
_cell_volume 1677.28(16)
_computing_cell_refinement 'APEX3 v2016.5-0 (Bruker AXS)'
_computing_data_collection 'Bruker Instrument Service vV6.2.3'
_computing_data_reduction 'SAINT V8.37A (Bruker AXS Inc., 2015)'
_computing_molecular_graphics 'Platon (Spek, 2009)'
_computing_publication_material 'Platon (Spek, 2009)'
_computing_structure_refinement 'SHELXL-2014/7 (Sheldrick, 2014)'
_computing_structure_solution 'XT, VERSION 2014/5'
_diffrn_ambient_temperature 150(2)
_diffrn_detector_area_resol_mean 10.4167
_diffrn_measured_fraction_theta_full 0.999
_diffrn_measured_fraction_theta_max 0.994
_diffrn_measurement_device_type 'Bruker D8 - Venture'
_diffrn_measurement_method '\f and \w scans to fill the Ewald sphere'
_diffrn_radiation_type MoK\a
_diffrn_radiation_wavelength 0.71073
_diffrn_reflns_av_R_equivalents 0.0452
_diffrn_reflns_av_unetI/netI 0.0257
_diffrn_reflns_Laue_measured_fraction_full 0.999
_diffrn_reflns_Laue_measured_fraction_max 0.994
_diffrn_reflns_limit_h_max 11
_diffrn_reflns_limit_h_min -11
_diffrn_reflns_limit_k_max 16
_diffrn_reflns_limit_k_min -16
_diffrn_reflns_limit_l_max 21
_diffrn_reflns_limit_l_min -21
_diffrn_reflns_number 53897
_diffrn_reflns_point_group_measured_fraction_full 0.999
_diffrn_reflns_point_group_measured_fraction_max 0.994
_diffrn_reflns_theta_full 25.242
_diffrn_reflns_theta_max 27.583
_diffrn_reflns_theta_min 2.387
_diffrn_source 'sealed X-ray tube'
_exptl_absorpt_coefficient_mu 1.881
_exptl_absorpt_correction_T_max 0.7456
_exptl_absorpt_correction_T_min 0.3185
_exptl_absorpt_correction_type multi-scan
_exptl_absorpt_process_details
;
SADABS-2016/2 - Bruker AXS area detector
scaling and absorption correction
;
_exptl_crystal_colour yellow
_exptl_crystal_density_diffrn 1.675
_exptl_crystal_description needle
_exptl_crystal_F_000 832
_exptl_crystal_size_max 0.593
_exptl_crystal_size_mid 0.166
_exptl_crystal_size_min 0.120
_refine_diff_density_max 0.433
_refine_diff_density_min -0.857
_refine_diff_density_rms 0.094
_refine_ls_extinction_method none
_refine_ls_goodness_of_fit_ref 1.074
_refine_ls_hydrogen_treatment constr
_refine_ls_matrix_type full
_refine_ls_number_parameters 365
_refine_ls_number_reflns 7715
_refine_ls_number_restraints 330
_refine_ls_restrained_S_all 1.057
_refine_ls_R_factor_all 0.0316
_refine_ls_R_factor_gt 0.0235
_refine_ls_shift/su_max 0.001
_refine_ls_shift/su_mean 0.000
_refine_ls_structure_factor_coef Fsqd
_refine_ls_weighting_details 'w=1/[\s^2^(Fo^2^)+(0.0223P)^2^+1.8276P] where P=(Fo^2^+2Fc^2^)/3'
_refine_ls_weighting_scheme calc
_refine_ls_wR_factor_gt 0.0544
_refine_ls_wR_factor_ref 0.0575
_reflns_Friedel_coverage 0.000
_reflns_number_gt 6699
_reflns_number_total 7715
_reflns_threshold_expression 'I > 2\s(I)'
_cod_data_source_file d2dt03563d4.cif
_cod_data_source_block 1
_cod_database_code 7712473
_shelx_shelxl_version_number 2014/7
_shelx_space_group_comment
;
The symmetry employed for this shelxl refinement is uniquely defined
by the following loop, which should always be used as a source of
symmetry information in preference to the above space-group names.
They are only intended as comments.
;
_exptl_absorpt_special_details
;
The ratio of minimum to maximum
apparent transmission was 0.427
;

loop_
_space_group_symop_operation_xyz
'x, y, z'
'-x, -y, -z'

loop_
_atom_site_label
_atom_site_type_symbol
_atom_site_fract_x
_atom_site_fract_y
_atom_site_fract_z
_atom_site_U_iso_or_equiv
_atom_site_adp_type
_atom_site_occupancy
_atom_site_site_symmetry_order
_atom_site_calc_flag
_atom_site_refinement_flags_posn
_atom_site_refinement_flags_adp
_atom_site_refinement_flags_occupancy
_atom_site_disorder_assembly
_atom_site_disorder_group
Sn1 Sn 0.58447(2) 0.48267(2) 0.14093(2) 0.01526(4) Uani 1 1 d . U . . .
Cl1 Cl 0.32866(7) 0.56669(6) 0.06617(4) 0.02598(14) Uani 1 1 d . U . . .
P1 P 0.45445(7) 0.25640(5) 0.20859(3) 0.01270(11) Uani 1 1 d . U . . .
O1 O 0.57966(19) 0.30670(14) 0.15268(10) 0.0165(3) Uani 1 1 d . U . . .
N1 N 0.4092(2) 0.43678(15) 0.26511(11) 0.0121(4) Uani 1 1 d . U . . .
C1 C 0.3578(3) 0.50426(18) 0.31896(14) 0.0139(4) Uani 1 1 d . U . . .
Sn2 Sn 0.80020(2) 0.17173(2) 0.45919(2) 0.01896(5) Uani 1 1 d . U . . .
Cl2 Cl 0.77932(8) 0.33654(5) 0.33226(4) 0.02857(14) Uani 1 1 d . U . . .
N2 N 0.4819(2) 0.63366(16) 0.22460(12) 0.0149(4) Uani 1 1 d . U . . .
C2 C 0.2686(3) 0.4754(2) 0.39467(14) 0.0181(5) Uani 1 1 d . U . . .
H2 H 0.2347 0.5237 0.4318 0.022 Uiso 1 1 calc R U . . .
C3 C 0.2296(3) 0.3753(2) 0.41528(14) 0.0193(5) Uani 1 1 d . U . . .
H3 H 0.1675 0.3548 0.4663 0.023 Uiso 1 1 calc R U . . .
Cl3 Cl 0.90086(9) 0.25985(6) 0.55228(4) 0.03065(15) Uani 1 1 d . U . . .
Cl4 Cl 1.07684(7) 0.08324(5) 0.40738(4) 0.02495(13) Uani 1 1 d . U . . .
C4 C 0.2825(3) 0.3054(2) 0.36040(14) 0.0167(5) Uani 1 1 d . U . . .
H4 H 0.2582 0.2361 0.3733 0.020 Uiso 1 1 calc R U . . .
C5 C 0.3720(3) 0.33947(18) 0.28592(13) 0.0123(4) Uani 1 1 d . U . . .
C6 C 0.4018(3) 0.60957(19) 0.29450(14) 0.0163(4) Uani 1 1 d . U . . .
H6 H 0.3704 0.6592 0.3307 0.020 Uiso 1 1 calc R U . . .
C7 C 0.5336(3) 0.73371(19) 0.20024(14) 0.0153(4) Uani 1 1 d . U . . .
C8 C 0.4275(3) 0.8348(2) 0.15766(15) 0.0197(5) Uani 1 1 d . U . . .
C9 C 0.4900(3) 0.9270(2) 0.12973(16) 0.0246(5) Uani 1 1 d . U . . .
H9 H 0.4225 0.9964 0.0997 0.029 Uiso 1 1 calc R U . . .
C10 C 0.6471(3) 0.9193(2) 0.14486(16) 0.0257(5) Uani 1 1 d . U . . .
H10 H 0.6861 0.9831 0.1257 0.031 Uiso 1 1 calc R U . . .
C11 C 0.7481(3) 0.8185(2) 0.18796(15) 0.0223(5) Uani 1 1 d . U . . .
H11 H 0.8553 0.8143 0.1991 0.027 Uiso 1 1 calc R U . . .
C12 C 0.6948(3) 0.7231(2) 0.21526(14) 0.0175(5) Uani 1 1 d . U . . .
C13 C 0.2509(3) 0.8475(2) 0.14502(17) 0.0258(5) Uani 1 1 d . U . . .
H13 H 0.2327 0.7721 0.1650 0.031 Uiso 1 1 calc R U . . .
C14 C 0.2081(4) 0.8950(3) 0.0504(2) 0.0397(7) Uani 1 1 d . U . . .
H14A H 0.2246 0.9693 0.0296 0.060 Uiso 1 1 calc R U . . .
H14B H 0.0943 0.9004 0.0449 0.060 Uiso 1 1 calc R U . . .
H14C H 0.2781 0.8457 0.0165 0.060 Uiso 1 1 calc R U . . .
C15 C 0.1397(4) 0.9216(3) 0.1999(2) 0.0397(7) Uani 1 1 d . U . . .
H15A H 0.1601 0.9947 0.1835 0.060 Uiso 1 1 calc R U . . .
H15B H 0.1619 0.8867 0.2604 0.060 Uiso 1 1 calc R U . . .
H15C H 0.0261 0.9305 0.1908 0.060 Uiso 1 1 calc R U . . .
C16 C 0.8052(3) 0.6125(2) 0.26202(15) 0.0194(5) Uani 1 1 d . U . . .
H16 H 0.7562 0.5530 0.2598 0.023 Uiso 1 1 calc R U . . .
C17 C 0.9762(3) 0.5855(3) 0.2198(2) 0.0392(7) Uani 1 1 d . U . . .
H17A H 0.9685 0.5922 0.1588 0.059 Uiso 1 1 calc R U . . .
H17B H 1.0372 0.5092 0.2474 0.059 Uiso 1 1 calc R U . . .
H17C H 1.0322 0.6377 0.2261 0.059 Uiso 1 1 calc R U . . .
C18 C 0.8123(4) 0.6080(3) 0.35610(17) 0.0330(6) Uani 1 1 d . U . . .
H18A H 0.8678 0.6613 0.3609 0.049 Uiso 1 1 calc R U . . .
H18B H 0.8720 0.5327 0.3865 0.049 Uiso 1 1 calc R U . . .
H18C H 0.7018 0.6272 0.3814 0.049 Uiso 1 1 calc R U . . .
C19 C 0.5415(3) 0.11777(19) 0.26942(14) 0.0164(4) Uani 1 1 d . U . . .
C20 C 0.7048(3) 0.0846(2) 0.28944(16) 0.0232(5) Uani 1 1 d . U . . .
H20 H 0.7707 0.1333 0.2665 0.028 Uiso 1 1 calc R U . . .
C21 C 0.7704(4) -0.0198(2) 0.34303(17) 0.0288(6) Uani 1 1 d . U . . .
H21 H 0.8812 -0.0427 0.3568 0.035 Uiso 1 1 calc R U . . .
C22 C 0.6737(4) -0.0904(2) 0.37641(17) 0.0331(6) Uani 1 1 d . U . . .
H22 H 0.7182 -0.1608 0.4143 0.040 Uiso 1 1 calc R U . . .
C23 C 0.5130(4) -0.0595(2) 0.35522(18) 0.0330(6) Uani 1 1 d . U . . .
H23 H 0.4485 -0.1093 0.3775 0.040 Uiso 1 1 calc R U . . .
C24 C 0.4465(3) 0.0444(2) 0.30121(16) 0.0239(5) Uani 1 1 d . U . . .
H24 H 0.3367 0.0656 0.2859 0.029 Uiso 1 1 calc R U . . .
C25 C 0.2919(3) 0.26028(19) 0.14877(14) 0.0159(4) Uani 1 1 d . U . . .
C26 C 0.1349(3) 0.2642(2) 0.18323(16) 0.0226(5) Uani 1 1 d . U . . .
H26 H 0.1085 0.2660 0.2414 0.027 Uiso 1 1 calc R U . . .
C27 C 0.0172(3) 0.2653(2) 0.13183(18) 0.0284(6) Uani 1 1 d . U . . .
H27 H -0.0900 0.2680 0.1549 0.034 Uiso 1 1 calc R U . . .
C28 C 0.0556(4) 0.2625(2) 0.04737(19) 0.0323(6) Uani 1 1 d . U . . .
H28 H -0.0251 0.2630 0.0126 0.039 Uiso 1 1 calc R U . . .
C29 C 0.2115(4) 0.2589(3) 0.01301(18) 0.0352(7) Uani 1 1 d . U . . .
H29 H 0.2371 0.2570 -0.0451 0.042 Uiso 1 1 calc R U . . .
C30 C 0.3298(3) 0.2582(2) 0.06322(16) 0.0256(5) Uani 1 1 d . U . . .
H30 H 0.4364 0.2562 0.0395 0.031 Uiso 1 1 calc R U . . .

loop_
_atom_site_aniso_label
_atom_site_aniso_U_11
_atom_site_aniso_U_22
_atom_site_aniso_U_33
_atom_site_aniso_U_23
_atom_site_aniso_U_13
_atom_site_aniso_U_12
Sn1 0.01340(8) 0.01460(8) 0.01606(8) -0.00121(6) 0.00218(6) -0.00504(6)
Cl1 0.0205(3) 0.0318(3) 0.0181(3) -0.0023(2) -0.0039(2) 0.0011(2)
P1 0.0141(3) 0.0116(3) 0.0120(2) -0.0027(2) 0.0004(2) -0.0037(2)
O1 0.0167(8) 0.0164(8) 0.0159(7) -0.0041(6) 0.0040(6) -0.0058(6)
N1 0.0115(8) 0.0101(9) 0.0124(8) -0.0004(7) -0.0015(7) -0.0015(7)
C1 0.0132(10) 0.0121(10) 0.0150(10) -0.0020(8) -0.0013(8) -0.0029(8)
Sn2 0.01625(8) 0.01751(9) 0.02077(8) -0.00254(6) 0.00177(6) -0.00448(6)
Cl2 0.0302(3) 0.0211(3) 0.0279(3) 0.0041(2) -0.0085(3) -0.0043(3)
N2 0.0143(9) 0.0104(9) 0.0186(9) -0.0009(7) -0.0016(7) -0.0034(7)
C2 0.0223(12) 0.0169(11) 0.0154(10) -0.0059(9) 0.0032(9) -0.0058(9)
C3 0.0244(12) 0.0194(12) 0.0129(10) -0.0023(9) 0.0049(9) -0.0082(10)
Cl3 0.0385(4) 0.0249(3) 0.0281(3) -0.0118(3) -0.0064(3) -0.0017(3)
Cl4 0.0211(3) 0.0191(3) 0.0287(3) -0.0023(2) 0.0077(2) -0.0040(2)
C4 0.0202(11) 0.0147(11) 0.0152(10) -0.0014(9) 0.0013(9) -0.0079(9)
C5 0.0136(10) 0.0110(10) 0.0115(9) -0.0014(8) -0.0012(8) -0.0035(8)
C6 0.0179(11) 0.0128(11) 0.0188(11) -0.0056(9) 0.0007(8) -0.0045(9)
C7 0.0201(11) 0.0133(11) 0.0133(10) -0.0029(8) 0.0016(8) -0.0070(9)
C8 0.0236(12) 0.0142(11) 0.0204(11) -0.0026(9) -0.0021(9) -0.0054(9)
C9 0.0353(14) 0.0136(11) 0.0226(12) 0.0010(9) -0.0005(10) -0.0091(10)
C10 0.0376(14) 0.0219(13) 0.0232(12) -0.0055(10) 0.0043(10) -0.0190(11)
C11 0.0262(12) 0.0257(13) 0.0214(12) -0.0091(10) 0.0039(9) -0.0157(10)
C12 0.0207(11) 0.0202(12) 0.0140(10) -0.0063(9) 0.0017(8) -0.0082(9)
C13 0.0249(13) 0.0146(12) 0.0342(14) 0.0019(10) -0.0079(10) -0.0051(10)
C14 0.0373(17) 0.0387(18) 0.0390(16) -0.0023(13) -0.0163(13) -0.0059(14)
C15 0.0252(14) 0.0414(18) 0.0513(19) -0.0141(15) 0.0006(13) -0.0064(13)
C16 0.0182(11) 0.0211(12) 0.0205(11) -0.0059(9) -0.0030(9) -0.0064(9)
C17 0.0224(14) 0.0464(19) 0.0371(16) -0.0054(14) 0.0007(12) 0.0017(13)
C18 0.0411(16) 0.0313(15) 0.0222(13) -0.0052(11) -0.0076(11) -0.0031(13)
C19 0.0202(11) 0.0139(11) 0.0132(10) -0.0048(8) 0.0008(8) -0.0015(9)
C20 0.0244(12) 0.0185(12) 0.0280(13) -0.0081(10) -0.0070(10) -0.0037(10)
C21 0.0331(14) 0.0202(13) 0.0304(14) -0.0088(11) -0.0138(11) 0.0032(11)
C22 0.0490(17) 0.0157(12) 0.0225(13) -0.0008(10) -0.0013(12) 0.0045(12)
C23 0.0386(15) 0.0178(13) 0.0328(14) -0.0002(11) 0.0130(12) -0.0052(11)
C24 0.0220(12) 0.0179(12) 0.0271(13) -0.0037(10) 0.0072(10) -0.0038(10)
C25 0.0196(11) 0.0110(10) 0.0160(10) -0.0026(8) -0.0023(8) -0.0032(9)
C26 0.0203(12) 0.0259(13) 0.0217(12) -0.0070(10) -0.0002(9) -0.0063(10)
C27 0.0202(12) 0.0268(14) 0.0378(14) -0.0055(12) -0.0063(11) -0.0066(11)
C28 0.0328(14) 0.0312(15) 0.0349(14) -0.0072(12) -0.0188(12) -0.0059(12)
C29 0.0411(16) 0.0457(18) 0.0214(13) -0.0125(12) -0.0105(11) -0.0091(14)
C30 0.0256(13) 0.0322(15) 0.0194(12) -0.0091(11) -0.0014(10) -0.0066(11)

loop_
_atom_type_symbol
_atom_type_description
_atom_type_scat_dispersion_real
_atom_type_scat_dispersion_imag
_atom_type_scat_source
C C 0.0033 0.0016 'International Tables Vol C Tables 4.2.6.8 and 6.1.1.4'
H H 0.0000 0.0000 'International Tables Vol C Tables 4.2.6.8 and 6.1.1.4'
Cl Cl 0.1484 0.1585 'International Tables Vol C Tables 4.2.6.8 and 6.1.1.4'
N N 0.0061 0.0033 'International Tables Vol C Tables 4.2.6.8 and 6.1.1.4'
O O 0.0106 0.0060 'International Tables Vol C Tables 4.2.6.8 and 6.1.1.4'
P P 0.1023 0.0942 'International Tables Vol C Tables 4.2.6.8 and 6.1.1.4'
Sn Sn -0.6537 1.4246 'International Tables Vol C Tables 4.2.6.8 and 6.1.1.4'

loop_
_geom_angle_atom_site_label_1
_geom_angle_atom_site_label_2
_geom_angle_atom_site_label_3
_geom_angle
_geom_angle_site_symmetry_1
_geom_angle_site_symmetry_3
_geom_angle_publ_flag
O1 Sn1 N1 73.80(6) . . ?
O1 Sn1 Cl1 93.45(4) . . ?
N1 Sn1 Cl1 83.95(4) . . ?
O1 Sn1 N2 139.21(6) . . ?
N1 Sn1 N2 65.67(6) . . ?
Cl1 Sn1 N2 86.87(4) . . ?
O1 P1 C19 112.47(10) . . ?
O1 P1 C25 112.39(10) . . ?
C19 P1 C25 110.09(11) . . ?
O1 P1 C5 106.60(10) . . ?
C19 P1 C5 106.20(10) . . ?
C25 P1 C5 108.77(10) . . ?
P1 O1 Sn1 122.64(9) . . ?
C5 N1 C1 118.47(19) . . ?
C5 N1 Sn1 120.76(14) . . ?
C1 N1 Sn1 120.54(15) . . ?
N1 C1 C2 121.8(2) . . ?
N1 C1 C6 117.01(19) . . ?
C2 C1 C6 121.2(2) . . ?
Cl4 Sn2 Cl3 93.42(2) . . ?
Cl4 Sn2 Cl2 89.80(2) . . ?
Cl3 Sn2 Cl2 93.04(2) . . ?
C6 N2 C7 121.1(2) . . ?
C6 N2 Sn1 116.79(15) . . ?
C7 N2 Sn1 121.45(14) . . ?
C3 C2 C1 119.3(2) . . ?
C3 C2 H2 120.3 . . ?
C1 C2 H2 120.3 . . ?
C2 C3 C4 119.2(2) . . ?
C2 C3 H3 120.4 . . ?
C4 C3 H3 120.4 . . ?
C3 C4 C5 118.4(2) . . ?
C3 C4 H4 120.8 . . ?
C5 C4 H4 120.8 . . ?
N1 C5 C4 122.9(2) . . ?
N1 C5 P1 113.21(15) . . ?
C4 C5 P1 123.91(17) . . ?
N2 C6 C1 119.5(2) . . ?
N2 C6 H6 120.3 . . ?
C1 C6 H6 120.3 . . ?
C12 C7 C8 122.7(2) . . ?
C12 C7 N2 117.3(2) . . ?
C8 C7 N2 119.8(2) . . ?
C9 C8 C7 116.8(2) . . ?
C9 C8 C13 120.5(2) . . ?
C7 C8 C13 122.7(2) . . ?
C10 C9 C8 121.7(2) . . ?
C10 C9 H9 119.2 . . ?
C8 C9 H9 119.2 . . ?
C9 C10 C11 120.1(2) . . ?
C9 C10 H10 120.0 . . ?
C11 C10 H10 120.0 . . ?
C10 C11 C12 121.0(2) . . ?
C10 C11 H11 119.5 . . ?
C12 C11 H11 119.5 . . ?
C11 C12 C7 117.7(2) . . ?
C11 C12 C16 121.2(2) . . ?
C7 C12 C16 121.1(2) . . ?
C8 C13 C15 109.8(2) . . ?
C8 C13 C14 112.0(2) . . ?
C15 C13 C14 110.5(2) . . ?
C8 C13 H13 108.2 . . ?
C15 C13 H13 108.2 . . ?
C14 C13 H13 108.2 . . ?
C13 C14 H14A 109.5 . . ?
C13 C14 H14B 109.5 . . ?
H14A C14 H14B 109.5 . . ?
C13 C14 H14C 109.5 . . ?
H14A C14 H14C 109.5 . . ?
H14B C14 H14C 109.5 . . ?
C13 C15 H15A 109.5 . . ?
C13 C15 H15B 109.5 . . ?
H15A C15 H15B 109.5 . . ?
C13 C15 H15C 109.5 . . ?
H15A C15 H15C 109.5 . . ?
H15B C15 H15C 109.5 . . ?
C12 C16 C18 111.0(2) . . ?
C12 C16 C17 112.9(2) . . ?
C18 C16 C17 110.9(2) . . ?
C12 C16 H16 107.2 . . ?
C18 C16 H16 107.2 . . ?
C17 C16 H16 107.2 . . ?
C16 C17 H17A 109.5 . . ?
C16 C17 H17B 109.5 . . ?
H17A C17 H17B 109.5 . . ?
C16 C17 H17C 109.5 . . ?
H17A C17 H17C 109.5 . . ?
H17B C17 H17C 109.5 . . ?
C16 C18 H18A 109.5 . . ?
C16 C18 H18B 109.5 . . ?
H18A C18 H18B 109.5 . . ?
C16 C18 H18C 109.5 . . ?
H18A C18 H18C 109.5 . . ?
H18B C18 H18C 109.5 . . ?
C24 C19 C20 119.9(2) . . ?
C24 C19 P1 120.84(18) . . ?
C20 C19 P1 119.19(19) . . ?
C21 C20 C19 119.8(3) . . ?
C21 C20 H20 120.1 . . ?
C19 C20 H20 120.1 . . ?
C22 C21 C20 119.9(3) . . ?
C22 C21 H21 120.1 . . ?
C20 C21 H21 120.1 . . ?
C21 C22 C23 120.9(2) . . ?
C21 C22 H22 119.6 . . ?
C23 C22 H22 119.6 . . ?
C22 C23 C24 119.7(3) . . ?
C22 C23 H23 120.1 . . ?
C24 C23 H23 120.1 . . ?
C23 C24 C19 119.9(3) . . ?
C23 C24 H24 120.1 . . ?
C19 C24 H24 120.1 . . ?
C26 C25 C30 120.0(2) . . ?
C26 C25 P1 123.76(18) . . ?
C30 C25 P1 116.20(18) . . ?
C27 C26 C25 119.5(2) . . ?
C27 C26 H26 120.2 . . ?
C25 C26 H26 120.2 . . ?
C28 C27 C26 120.2(3) . . ?
C28 C27 H27 119.9 . . ?
C26 C27 H27 119.9 . . ?
C27 C28 C29 120.4(2) . . ?
C27 C28 H28 119.8 . . ?
C29 C28 H28 119.8 . . ?
C30 C29 C28 120.2(3) . . ?
C30 C29 H29 119.9 . . ?
C28 C29 H29 119.9 . . ?
C29 C30 C25 119.7(3) . . ?
C29 C30 H30 120.1 . . ?
C25 C30 H30 120.1 . . ?

loop_
_geom_bond_atom_site_label_1
_geom_bond_atom_site_label_2
_geom_bond_distance
_geom_bond_site_symmetry_2
_geom_bond_publ_flag
Sn1 O1 2.2589(17) . ?
Sn1 N1 2.4201(18) . ?
Sn1 Cl1 2.4582(6) . ?
Sn1 N2 2.5735(19) . ?
P1 O1 1.5123(17) . ?
P1 C19 1.782(2) . ?
P1 C25 1.789(2) . ?
P1 C5 1.822(2) . ?
N1 C5 1.345(3) . ?
N1 C1 1.352(3) . ?
C1 C2 1.392(3) . ?
C1 C6 1.470(3) . ?
Sn2 Cl4 2.4744(6) . ?
Sn2 Cl3 2.5046(7) . ?
Sn2 Cl2 2.5121(7) . ?
N2 C6 1.269(3) . ?
N2 C7 1.442(3) . ?
C2 C3 1.387(3) . ?
C2 H2 0.9500 . ?
C3 C4 1.389(3) . ?
C3 H3 0.9500 . ?
C4 C5 1.394(3) . ?
C4 H4 0.9500 . ?
C6 H6 0.9500 . ?
C7 C12 1.405(3) . ?
C7 C8 1.406(3) . ?
C8 C9 1.404(4) . ?
C8 C13 1.521(4) . ?
C9 C10 1.381(4) . ?
C9 H9 0.9500 . ?
C10 C11 1.387(4) . ?
C10 H10 0.9500 . ?
C11 C12 1.395(3) . ?
C11 H11 0.9500 . ?
C12 C16 1.519(3) . ?
C13 C15 1.532(4) . ?
C13 C14 1.538(4) . ?
C13 H13 1.0000 . ?
C14 H14A 0.9800 . ?
C14 H14B 0.9800 . ?
C14 H14C 0.9800 . ?
C15 H15A 0.9800 . ?
C15 H15B 0.9800 . ?
C15 H15C 0.9800 . ?
C16 C18 1.524(3) . ?
C16 C17 1.532(4) . ?
C16 H16 1.0000 . ?
C17 H17A 0.9800 . ?
C17 H17B 0.9800 . ?
C17 H17C 0.9800 . ?
C18 H18A 0.9800 . ?
C18 H18B 0.9800 . ?
C18 H18C 0.9800 . ?
C19 C24 1.398(4) . ?
C19 C20 1.399(3) . ?
C20 C21 1.389(4) . ?
C20 H20 0.9500 . ?
C21 C22 1.384(4) . ?
C21 H21 0.9500 . ?
C22 C23 1.386(4) . ?
C22 H22 0.9500 . ?
C23 C24 1.389(4) . ?
C23 H23 0.9500 . ?
C24 H24 0.9500 . ?
C25 C26 1.396(3) . ?
C25 C30 1.396(3) . ?
C26 C27 1.392(4) . ?
C26 H26 0.9500 . ?
C27 C28 1.381(4) . ?
C27 H27 0.9500 . ?
C28 C29 1.386(4) . ?
C28 H28 0.9500 . ?
C29 C30 1.385(4) . ?
C29 H29 0.9500 . ?
C30 H30 0.9500 . ?
